data_7249370
loop_
_publ_author_name
'Rajeev, Anjana'
'Muthuramalingam, Sethuraman'
'Sankaralingam, Muniyandi'

_publ_section_title
;
 Selective synthesis of cyclic alcohols from cycloalkanes using nickel(ii)
 complexes of tetradentate amidate ligands
;
_journal_issue 41
_journal_name_full 'RSC Advances'
_journal_page_first 30440
_journal_page_last 30451
_journal_paper_doi 10.1039/D4RA05222F
_journal_volume 14
_journal_year 2024
_chemical_formula_sum 'C28 H28 Cl2 N6 Ni O9'
_chemical_formula_weight 722.17
_space_group_crystal_system triclinic
_space_group_IT_number 2
_space_group_name_Hall '-P 1'
_space_group_name_H-M_alt 'P -1'
_atom_sites_solution_hydrogens geom
_audit_update_record
;
2024-07-18 deposited with the CCDC.	2024-08-26 downloaded from the CCDC.
;
_cell_angle_alpha 87.684(2)
_cell_angle_beta 77.714(2)
_cell_angle_gamma 72.944(2)
_cell_formula_units_Z 2
_cell_length_a 10.8951(6)
_cell_length_b 12.6583(7)
_cell_length_c 12.8328(7)
_cell_measurement_reflns_used 9976
_cell_measurement_temperature 100.(2)
_cell_measurement_theta_max 27.5240
_cell_measurement_theta_min 2.8302
_cell_volume 1652.77(16)
_computing_cell_refinement 'SAINT V8.40B (Bruker AXS LLC, 2019)'
_computing_data_collection 'Bruker Instrument Service vV6.2.16'
_computing_data_reduction 'SAINT V8.40B (Bruker AXS LLC, 2019)'
_computing_molecular_graphics 'shelXle (C.B. Huebschle, rev 1365)'
_computing_structure_refinement 'SHELXL-2019/1 (Sheldrick, 2019)'
_computing_structure_solution 'XT, VERSION 2018/2'
_diffrn_ambient_temperature 100.(2)
_diffrn_detector_area_resol_mean 7.3910
_diffrn_measured_fraction_theta_full 0.988
_diffrn_measured_fraction_theta_max 0.988
_diffrn_measurement_device 'three-circle diffractometer'
_diffrn_measurement_device_type 'D8 QUEST ECO'
_diffrn_measurement_method '\f and \w scans'
_diffrn_radiation_monochromator 'doubly curved silicon crystal Bruker Triumph'
_diffrn_radiation_type 'Mo K\a'
_diffrn_radiation_wavelength 0.71073
_diffrn_reflns_av_R_equivalents 0.0184
_diffrn_reflns_av_unetI/netI 0.0118
_diffrn_reflns_limit_h_max 14
_diffrn_reflns_limit_h_min -14
_diffrn_reflns_limit_k_max 16
_diffrn_reflns_limit_k_min -16
_diffrn_reflns_limit_l_max 16
_diffrn_reflns_limit_l_min -16
_diffrn_reflns_number 52485
_diffrn_reflns_theta_full 25.24
_diffrn_reflns_theta_max 27.55
_diffrn_reflns_theta_min 2.31
_diffrn_source_current 20.0
_diffrn_source_power 1.00
_diffrn_source_type 'Ceramic x-ray tube'
_diffrn_source_voltage 50
_exptl_absorpt_coefficient_mu 0.808
_exptl_absorpt_correction_T_max 0.90
_exptl_absorpt_correction_T_min 0.85
_exptl_absorpt_correction_type multi-scan
_exptl_absorpt_process_details
;
Krause, L., Herbst-Irmer, R., Sheldrick, G. M., Stalke, D. (2015).
"Comparison of silver and molybdenum microfocus X-ray sources for
single-crystal structure determination"
J. Appl. Cryst. 48, 3-10.
doi:10.1107/S1600576714022985
;
_exptl_crystal_colour violet
_exptl_crystal_density_diffrn 1.451
_exptl_crystal_density_method 'not measured'
_exptl_crystal_description prism
_exptl_crystal_F_000 744
_exptl_crystal_size_max 0.200
_exptl_crystal_size_mid 0.140
_exptl_crystal_size_min 0.140
_refine_diff_density_max 1.250
_refine_diff_density_min -0.814
_refine_ls_extinction_method none
_refine_ls_goodness_of_fit_ref 0.915
_refine_ls_hydrogen_treatment constr
_refine_ls_matrix_type full
_refine_ls_number_parameters 555
_refine_ls_number_reflns 7553
_refine_ls_number_restraints 13
_refine_ls_restrained_S_all 0.918
_refine_ls_R_factor_all 0.0763
_refine_ls_R_factor_gt 0.0708
_refine_ls_shift/su_max 0.001
_refine_ls_shift/su_mean 0.000
_refine_ls_structure_factor_coef Fsqd
_refine_ls_weighting_details 'w=1/[\s^2^(Fo^2^)+(0.1575P)^2^+3.5539P] where P=(Fo^2^+2Fc^2^)/3'
_refine_ls_weighting_scheme calc
_refine_ls_wR_factor_gt 0.2171
_refine_ls_wR_factor_ref 0.2247
_reflns_Friedel_coverage 0.000
_reflns_number_gt 6818
_reflns_number_total 7553
_reflns_threshold_expression 'I > 2\s(I)'
_cod_data_source_file d4ra05222f2.cif
_cod_data_source_block MSAR13_2on
_cod_depositor_comments
;
The following automatic conversions were performed:

data item '_exptl_absorpt_correction_type' value 'Multi-Scan' was
changed to 'multi-scan' in accordance with the
/home/data/users/saulius/crontab/automatic-downloads/rss-feeds/RSC/lib/dictionaries/cif_core.dic
dictionary named 'cif_core.dic' version 2.4.2 last updated on
2011-04-26.

Automatic conversion script
Id: cif_fix_values 8170 2020-07-09 18:12:32Z antanas 
;
_cod_database_code 7249370

loop_
_space_group_symop_operation_xyz
'x, y, z'
'-x, -y, -z'

loop_
_atom_site_type_symbol
_atom_site_label
_atom_site_fract_x
_atom_site_fract_y
_atom_site_fract_z
_atom_site_U_iso_or_equiv
_atom_site_adp_type
_atom_site_calc_flag
_atom_site_refinement_flags_adp
_atom_site_refinement_flags_occupancy
_atom_site_refinement_flags_posn
_atom_site_occupancy
_atom_site_disorder_assembly
_atom_site_disorder_group
Ni Ni1 0.74357(4) 0.60187(3) 0.69894(4) 0.03896(18) Uani d . . . 1.000000 . .
O O1 0.8478(2) 0.6980(2) 0.6079(3) 0.0590(9) Uani d . . . 1.000000 . .
N N1 0.6911(3) 0.7083(3) 0.8285(3) 0.0452(7) Uani d . . . 1.000000 . .
N N2 0.5830(3) 0.7208(3) 0.6588(2) 0.0412(7) Uani d . . . 1.000000 . .
N N3 0.7430(3) 0.5289(3) 0.5572(3) 0.0445(7) Uani d . . . 1.000000 . .
N N4 0.6308(3) 0.5059(3) 0.7834(3) 0.0455(7) Uani d . . . 1.000000 . .
N N5 0.9085(3) 0.4984(3) 0.7365(3) 0.0473(8) Uani d . . . 1.000000 . .
N N6 0.8172(5) 0.8401(4) 0.4864(5) 0.0403(12) Uani d . P . 0.667(5) A 1
H H6A 0.757868 0.885017 0.455469 0.048000 Uiso calc U P R 0.667(5) A 1
N N6' 0.8386(10) 0.8636(7) 0.5423(10) 0.045(3) Uani d . P . 0.333(5) A 2
H H6B 0.784685 0.930125 0.538580 0.054000 Uiso calc U P R 0.333(5) A 2
C C2 0.7627(5) 0.7170(4) 0.9000(5) 0.0644(13) Uani d . . . 1.000000 . .
H H2 0.850721 0.670969 0.890532 0.077000 Uiso calc U . R 1.000000 . .
C C3 0.7141(6) 0.7886(4) 0.9845(5) 0.0739(16) Uani d . . . 1.000000 . .
H H3 0.767866 0.793176 1.032538 0.089000 Uiso calc U . R 1.000000 . .
C C4 0.5860(6) 0.8547(3) 1.0003(4) 0.0662(14) Uani d . . . 1.000000 . .
H H4 0.549410 0.903453 1.060639 0.079000 Uiso calc U . R 1.000000 . .
C C5 0.5115(5) 0.8493(3) 0.9273(3) 0.0491(9) Uani d . . . 1.000000 . .
H H5 0.423799 0.895668 0.935364 0.059000 Uiso calc U . R 1.000000 . .
C C6 0.5665(4) 0.7760(3) 0.8431(3) 0.0421(8) Uani d . . . 1.000000 . .
C C7 0.4911(3) 0.7628(3) 0.7614(3) 0.0401(7) Uani d . . . 1.000000 . .
H H7A 0.440007 0.710349 0.787194 0.048000 Uiso calc U . R 1.000000 . .
H H7B 0.428715 0.834894 0.750663 0.048000 Uiso calc U . R 1.000000 . .
C C8 0.5279(4) 0.6619(4) 0.5911(4) 0.0597(12) Uani d . . . 1.000000 . .
H H8A 0.474735 0.715973 0.548196 0.072000 Uiso calc U . R 1.000000 . .
H H8B 0.469701 0.623832 0.637097 0.072000 Uiso calc U . R 1.000000 . .
C C9 0.6360(4) 0.5786(3) 0.5179(3) 0.0495(9) Uani d . . . 1.000000 . .
C C10 0.6254(5) 0.5513(4) 0.4181(4) 0.0564(10) Uani d . . . 1.000000 . .
H H10 0.550601 0.589373 0.390301 0.068000 Uiso calc U . R 1.000000 . .
C C11 0.7250(5) 0.4675(4) 0.3586(4) 0.0578(11) Uani d . . . 1.000000 . .
H H11 0.718419 0.446732 0.290153 0.069000 Uiso calc U . R 1.000000 . .
C C12 0.8335(4) 0.4146(3) 0.3997(4) 0.0547(11) Uani d . . . 1.000000 . .
H H12 0.902430 0.356409 0.360708 0.066000 Uiso calc U . R 1.000000 . .
C C13 0.8397(4) 0.4480(3) 0.4980(4) 0.0509(10) Uani d . . . 1.000000 . .
H H13 0.915328 0.412787 0.525866 0.061000 Uiso calc U . R 1.000000 . .
C C14 0.5807(4) 0.4477(3) 0.8315(3) 0.0484(9) Uani d . . . 1.000000 . .
C C15 0.5161(6) 0.3729(5) 0.8947(5) 0.0754(15) Uani d . . . 1.000000 . .
H H15A 0.505175 0.319156 0.847198 0.113000 Uiso calc U . R 1.000000 . .
H H15B 0.429771 0.415539 0.934956 0.113000 Uiso calc U . R 1.000000 . .
H H15C 0.569991 0.333800 0.944447 0.113000 Uiso calc U . R 1.000000 . .
C C16 0.9919(3) 0.4475(3) 0.7741(3) 0.0439(8) Uani d . . . 1.000000 . .
C C17 1.0989(4) 0.3828(3) 0.8223(4) 0.0515(10) Uani d . . . 1.000000 . .
H H17A 1.174459 0.346702 0.766156 0.077000 Uiso calc U . R 1.000000 . .
H H17B 1.070224 0.326545 0.867511 0.077000 Uiso calc U . R 1.000000 . .
H H17C 1.123899 0.431639 0.865886 0.077000 Uiso calc U . R 1.000000 . .
C C20 0.9522(3) 0.8333(3) 0.4477(3) 0.0414(11) Uani d . P G 0.667(5) A 1
C C21 1.0070(4) 0.8091(3) 0.3401(3) 0.053(2) Uani d . P G 0.667(5) A 1
H H21 0.955765 0.794277 0.294322 0.064000 Uiso calc U P R 0.667(5) A 1
C C22 1.1367(4) 0.8066(4) 0.2996(3) 0.066(2) Uani d . P G 0.667(5) A 1
H H22 1.174187 0.790080 0.226076 0.080000 Uiso calc U P R 0.667(5) A 1
C C23 1.2117(3) 0.8283(4) 0.3666(4) 0.077(4) Uani d . P G 0.667(5) A 1
H H23 1.300377 0.826600 0.338928 0.092000 Uiso calc U P R 0.667(5) A 1
C C24 1.1569(3) 0.8525(2) 0.4742(4) 0.063(2) Uani d . P G 0.667(5) A 1
C C29 1.0272(3) 0.8550(2) 0.5148(3) 0.0485(17) Uani d . P G 0.667(5) A 1
C C28 0.9724(4) 0.8792(3) 0.6223(3) 0.068(3) Uani d . P G 0.667(5) A 1
H H28 0.883701 0.880872 0.650033 0.082000 Uiso calc U P R 0.667(5) A 1
C C27 1.0473(6) 0.9009(3) 0.6894(3) 0.087(3) Uani d . P G 0.667(5) A 1
H H27 1.009887 0.917392 0.762890 0.104000 Uiso calc U P R 0.667(5) A 1
C C26 1.1771(5) 0.8984(4) 0.6488(5) 0.111(5) Uani d . P G 0.667(5) A 1
H H26 1.228308 0.913197 0.694647 0.133000 Uiso calc U P R 0.667(5) A 1
C C25 1.2319(4) 0.8742(4) 0.5413(5) 0.096(5) Uani d . P G 0.667(5) A 1
H H25 1.320546 0.872482 0.513549 0.116000 Uiso calc U P R 0.667(5) A 1
C C20' 0.9770(6) 0.8570(7) 0.5187(5) 0.0414(11) Uani d . P G 0.333(5) A 2
C C21' 1.0287(9) 0.8723(7) 0.6052(5) 0.054(4) Uani d . P G 0.333(5) A 2
H H21' 0.976162 0.879313 0.675344 0.065000 Uiso calc U P R 0.333(5) A 2
C C22' 1.1571(9) 0.8771(8) 0.5891(6) 0.062(5) Uani d . P G 0.333(5) A 2
H H22' 1.192425 0.887533 0.648221 0.074000 Uiso calc U P R 0.333(5) A 2
C C23' 1.2340(7) 0.8668(8) 0.4865(7) 0.066(5) Uani d . P G 0.333(5) A 2
H H23' 1.321763 0.870142 0.475493 0.080000 Uiso calc U P R 0.333(5) A 2
C C24' 1.1823(5) 0.8516(5) 0.4000(5) 0.062(5) Uani d . P G 0.333(5) A 2
C C29' 1.0539(5) 0.8467(5) 0.4161(5) 0.043(3) Uani d . P G 0.333(5) A 2
C C28' 1.0022(6) 0.8315(8) 0.3296(5) 0.054(5) Uani d . P G 0.333(5) A 2
H H28' 0.914426 0.828156 0.340648 0.065000 Uiso calc U P R 0.333(5) A 2
C C27' 1.0791(8) 0.8212(8) 0.2270(5) 0.074(5) Uani d . P G 0.333(5) A 2
H H27' 1.043760 0.810764 0.167918 0.088000 Uiso calc U P R 0.333(5) A 2
C C26' 1.2075(8) 0.8260(8) 0.2109(5) 0.079(5) Uani d . P G 0.333(5) A 2
H H26' 1.260023 0.818984 0.140790 0.094000 Uiso calc U P R 0.333(5) A 2
C C25' 1.2592(6) 0.8413(8) 0.2974(6) 0.065(4) Uani d . P G 0.333(5) A 2
H H25' 1.346954 0.844596 0.286390 0.078000 Uiso calc U P R 0.333(5) A 2
C C18 0.6297(4) 0.8094(3) 0.6010(3) 0.0542(11) Uani d . . . 1.000000 . .
H H18A 0.596674 0.877329 0.646503 0.065000 Uiso calc U . R 1.000000 . .
H H18B 0.593262 0.825648 0.535748 0.065000 Uiso calc U . R 1.000000 . .
C C19 0.7768(4) 0.7789(3) 0.5703(5) 0.0696(16) Uani d . . . 1.000000 . .
Cl Cl1R 0.3915(2) 0.1000(2) 0.70459(17) 0.0496(5) Uani d . P . 0.827(6) B 1
O O2R 0.3851(4) 0.0347(3) 0.6167(3) 0.0606(11) Uani d . P . 0.827(6) B 1
O O3R 0.2779(4) 0.1049(4) 0.7886(3) 0.0678(12) Uani d . P . 0.827(6) B 1
O O4R 0.5072(4) 0.0446(3) 0.7453(4) 0.0675(12) Uani d . P . 0.827(6) B 1
O O5R 0.3925(6) 0.2078(4) 0.6727(5) 0.0854(19) Uani d . P . 0.827(6) B 1
Cl Cl1' 0.4101(10) 0.1305(9) 0.6843(9) 0.042(2) Uani d . P . 0.173(6) B 2
O O2' 0.5140(18) 0.0931(19) 0.5970(14) 0.063(6) Uani d . P . 0.173(6) B 2
O O3' 0.385(3) 0.046(2) 0.764(2) 0.080(7) Uani d U P . 0.173(6) B 2
O O4' 0.4314(19) 0.2148(14) 0.7424(13) 0.050(4) Uani d . P . 0.173(6) B 2
O O5' 0.2904(14) 0.1883(18) 0.6422(13) 0.055(5) Uani d . P . 0.173(6) B 2
Cl Cl1S 0.8155(3) 0.3542(3) 0.0505(2) 0.0676(8) Uani d . P . 0.744(6) C 1
O O2S 0.6917(4) 0.3928(6) 0.1151(5) 0.091(2) Uani d . P . 0.744(6) C 1
O O3S 0.9163(5) 0.3441(7) 0.0997(6) 0.107(3) Uani d . P . 0.744(6) C 1
O O4S 0.8284(10) 0.4626(9) 0.0035(8) 0.141(4) Uani d . P . 0.744(6) C 1
O O5S 0.8482(10) 0.2946(9) -0.0496(6) 0.133(4) Uani d . P . 0.744(6) C 1
Cl Cl1" 0.1790(9) 0.6839(5) 0.9347(7) 0.0525(16) Uani d . P . 0.256(6) C 2
O O2" 0.2458(13) 0.7567(11) 0.9564(12) 0.089(7) Uani d . P D 0.256(6) C 2
O O3" 0.167(2) 0.7401(17) 0.8294(14) 0.097(6) Uani d U P D 0.256(6) C 2
O O4" 0.0406(14) 0.7594(12) 0.9964(13) 0.068(4) Uani d . P . 0.256(6) C 2
O O5" 0.2046(15) 0.6013(14) 1.0378(9) 0.061(4) Uani d . P . 0.256(6) C 2

loop_
_atom_site_aniso_label
_atom_site_aniso_U_11
_atom_site_aniso_U_22
_atom_site_aniso_U_33
_atom_site_aniso_U_12
_atom_site_aniso_U_13
_atom_site_aniso_U_23
Ni1 0.0215(2) 0.0314(3) 0.0577(3) -0.00241(16) -0.00572(18) 0.01995(19)
O1 0.0263(12) 0.0290(12) 0.107(2) 0.0011(10) 0.0006(13) 0.0303(14)
N1 0.0414(16) 0.0314(14) 0.0647(19) -0.0077(12) -0.0224(14) 0.0170(13)
N2 0.0231(13) 0.0424(16) 0.0460(15) 0.0032(11) -0.0015(11) 0.0113(12)
N3 0.0274(13) 0.0339(14) 0.0580(18) 0.0031(11) 0.0020(12) 0.0160(13)
N4 0.0346(15) 0.0411(16) 0.0560(18) -0.0103(13) -0.0027(13) 0.0127(14)
N5 0.0299(14) 0.0344(15) 0.074(2) -0.0066(12) -0.0110(14) 0.0260(15)
N6 0.031(2) 0.027(2) 0.058(3) -0.0016(16) -0.010(2) 0.015(2)
N6' 0.055(6) 0.026(4) 0.074(7) -0.021(4) -0.049(5) 0.026(4)
C2 0.066(3) 0.037(2) 0.102(4) -0.0125(19) -0.052(3) 0.021(2)
C3 0.105(4) 0.036(2) 0.096(4) -0.013(2) -0.067(4) 0.017(2)
C4 0.104(4) 0.0319(19) 0.068(3) -0.011(2) -0.042(3) 0.0148(18)
C5 0.060(2) 0.0303(16) 0.054(2) -0.0080(16) -0.0137(18) 0.0147(15)
C6 0.0386(17) 0.0323(16) 0.0528(19) -0.0098(13) -0.0085(14) 0.0200(14)
C7 0.0239(14) 0.0406(17) 0.0474(18) -0.0025(12) -0.0004(13) 0.0069(14)
C8 0.0314(18) 0.067(3) 0.064(2) 0.0159(18) -0.0153(17) -0.012(2)
C9 0.0349(18) 0.045(2) 0.054(2) 0.0061(15) -0.0023(15) 0.0046(16)
C10 0.051(2) 0.048(2) 0.055(2) 0.0038(18) -0.0055(18) 0.0043(18)
C11 0.057(2) 0.044(2) 0.059(2) -0.0106(19) 0.0117(19) 0.0036(18)
C12 0.043(2) 0.0305(17) 0.073(3) -0.0062(15) 0.0176(19) 0.0056(17)
C13 0.0293(16) 0.0261(15) 0.081(3) -0.0005(13) 0.0092(17) 0.0176(17)
C14 0.0427(19) 0.045(2) 0.054(2) -0.0154(16) -0.0018(16) 0.0109(17)
C15 0.076(3) 0.071(3) 0.082(3) -0.042(3) 0.004(3) 0.026(3)
C16 0.0296(16) 0.0334(16) 0.062(2) -0.0051(13) -0.0054(15) 0.0184(15)
C17 0.0342(18) 0.047(2) 0.065(2) 0.0003(15) -0.0134(17) 0.0208(18)
C20 0.039(3) 0.024(2) 0.064(3) -0.0080(17) -0.019(2) 0.012(2)
C21 0.046(4) 0.029(3) 0.075(5) -0.004(3) -0.005(4) 0.012(3)
C22 0.047(4) 0.043(3) 0.094(6) -0.006(3) 0.003(4) 0.018(3)
C23 0.030(3) 0.037(4) 0.150(10) -0.003(3) -0.006(5) 0.038(5)
C24 0.033(3) 0.021(3) 0.132(7) -0.004(2) -0.019(4) 0.021(4)
C29 0.037(3) 0.015(2) 0.094(5) -0.003(2) -0.024(3) 0.012(2)
C28 0.061(5) 0.019(3) 0.130(8) -0.005(3) -0.043(5) 0.013(3)
C27 0.120(8) 0.032(3) 0.121(8) -0.007(4) -0.076(7) 0.001(4)
C26 0.106(8) 0.033(4) 0.229(15) -0.019(4) -0.119(10) 0.023(6)
C25 0.063(6) 0.025(4) 0.219(17) -0.004(4) -0.084(9) 0.025(6)
C20' 0.039(3) 0.024(2) 0.064(3) -0.0080(17) -0.019(2) 0.012(2)
C21' 0.081(12) 0.047(7) 0.066(8) -0.037(8) -0.062(8) 0.025(6)
C22' 0.074(11) 0.031(6) 0.101(12) -0.017(7) -0.067(10) 0.018(7)
C23' 0.055(10) 0.041(8) 0.119(15) -0.024(7) -0.044(9) 0.030(8)
C24' 0.027(7) 0.035(7) 0.121(15) -0.008(6) -0.010(9) -0.015(9)
C29' 0.039(6) 0.020(4) 0.067(7) -0.006(4) -0.013(5) 0.008(4)
C28' 0.041(8) 0.028(6) 0.104(14) -0.013(5) -0.032(9) 0.005(7)
C27' 0.052(8) 0.081(11) 0.089(11) -0.024(8) -0.005(8) -0.028(9)
C26' 0.056(9) 0.080(11) 0.087(11) -0.012(8) 0.009(8) -0.027(9)
C25' 0.031(6) 0.050(8) 0.112(13) -0.005(5) -0.015(7) -0.015(8)
C18 0.0298(17) 0.047(2) 0.062(2) 0.0111(15) 0.0047(15) 0.0296(18)
C19 0.0310(18) 0.0338(19) 0.119(4) 0.0058(15) 0.010(2) 0.035(2)
Cl1R 0.0501(11) 0.0379(10) 0.0460(9) 0.0051(7) -0.0043(7) 0.0041(7)
O2R 0.064(2) 0.0453(19) 0.0527(19) 0.0159(17) -0.0149(17) 0.0001(15)
O3R 0.061(3) 0.085(3) 0.048(2) -0.018(2) 0.0020(17) 0.0013(19)
O4R 0.065(3) 0.055(2) 0.073(3) 0.0065(19) -0.027(2) 0.0012(19)
O5R 0.106(4) 0.034(2) 0.092(4) -0.001(2) 0.003(3) 0.009(2)
Cl1' 0.042(3) 0.042(6) 0.046(5) -0.019(3) -0.007(3) -0.006(4)
O2' 0.045(9) 0.090(14) 0.044(9) -0.010(9) -0.007(7) 0.020(9)
O3' 0.081(7) 0.079(7) 0.079(7) -0.024(3) -0.017(2) 0.003(2)
O4' 0.079(12) 0.044(9) 0.037(8) -0.019(8) -0.031(8) 0.000(6)
O5' 0.023(7) 0.088(13) 0.047(8) -0.002(7) -0.010(6) 0.003(8)
Cl1S 0.0597(11) 0.081(2) 0.0570(13) -0.0082(15) -0.0168(9) -0.0129(13)
O2S 0.031(2) 0.112(5) 0.112(4) -0.010(2) 0.002(2) 0.053(4)
O3S 0.043(3) 0.158(7) 0.126(5) -0.027(3) -0.034(3) 0.001(5)
O4S 0.160(9) 0.147(8) 0.122(6) -0.088(7) 0.018(6) 0.023(6)
O5S 0.177(9) 0.154(8) 0.079(4) -0.089(8) 0.015(5) -0.037(5)
Cl1" 0.050(3) 0.038(3) 0.072(3) -0.021(2) -0.010(2) 0.018(2)
O2" 0.070(9) 0.061(8) 0.118(12) -0.044(7) 0.064(9) -0.046(8)
O3" 0.096(6) 0.096(6) 0.096(6) -0.026(3) -0.019(2) 0.005(2)
O4" 0.054(8) 0.062(8) 0.083(9) -0.017(6) -0.004(7) 0.012(7)
O5" 0.078(9) 0.078(10) 0.038(6) -0.034(8) -0.023(6) 0.027(6)

loop_
_atom_type_symbol
_atom_type_description
_atom_type_scat_dispersion_real
_atom_type_scat_dispersion_imag
_atom_type_scat_source
C C 0.0033 0.0016 'International Tables Vol C Tables 4.2.6.8 and 6.1.1.4'
H H 0.0000 0.0000 'International Tables Vol C Tables 4.2.6.8 and 6.1.1.4'
Cl Cl 0.1484 0.1585 'International Tables Vol C Tables 4.2.6.8 and 6.1.1.4'
N N 0.0061 0.0033 'International Tables Vol C Tables 4.2.6.8 and 6.1.1.4'
Ni Ni 0.3393 1.1124 'International Tables Vol C Tables 4.2.6.8 and 6.1.1.4'
O O 0.0106 0.0060 'International Tables Vol C Tables 4.2.6.8 and 6.1.1.4'

loop_
_geom_angle_atom_site_label_1
_geom_angle_atom_site_label_2
_geom_angle_atom_site_label_3
_geom_angle_site_symmetry_1
_geom_angle_site_symmetry_3
_geom_angle
_geom_angle_publ_flag
N5 Ni1 N1 . . 97.51(14) ?
N5 Ni1 O1 . . 92.13(11) ?
N1 Ni1 O1 . . 91.96(14) ?
N5 Ni1 N3 . . 100.69(14) ?
N1 Ni1 N3 . . 161.79(12) ?
O1 Ni1 N3 . . 87.31(14) ?
N5 Ni1 N4 . . 90.75(12) ?
N1 Ni1 N4 . . 90.03(13) ?
O1 Ni1 N4 . . 176.26(13) ?
N3 Ni1 N4 . . 89.81(13) ?
N5 Ni1 N2 . . 174.28(12) ?
N1 Ni1 N2 . . 80.01(12) ?
O1 Ni1 N2 . . 82.84(11) ?
N3 Ni1 N2 . . 81.85(12) ?
N4 Ni1 N2 . . 94.39(12) ?
C19 O1 Ni1 . . 113.0(3) ?
C2 N1 C6 . . 117.4(4) ?
C2 N1 Ni1 . . 128.7(3) ?
C6 N1 Ni1 . . 113.9(3) ?
C18 N2 C7 . . 111.4(3) ?
C18 N2 C8 . . 112.0(4) ?
C7 N2 C8 . . 112.8(3) ?
C18 N2 Ni1 . . 108.6(2) ?
C7 N2 Ni1 . . 105.9(2) ?
C8 N2 Ni1 . . 105.8(2) ?
C9 N3 C13 . . 118.6(4) ?
C9 N3 Ni1 . . 112.8(3) ?
C13 N3 Ni1 . . 128.2(3) ?
C14 N4 Ni1 . . 173.3(3) ?
C16 N5 Ni1 . . 168.7(4) ?
C19 N6 C20 . . 122.2(4) ?
C19 N6 H6A . . 118.900000 ?
C20 N6 H6A . . 118.900000 ?
C19 N6' C20' . . 129.8(7) ?
C19 N6' H6B . . 115.100000 ?
C20' N6' H6B . . 115.100000 ?
N1 C2 C3 . . 122.7(5) ?
N1 C2 H2 . . 118.600000 ?
C3 C2 H2 . . 118.600000 ?
C2 C3 C4 . . 119.4(5) ?
C2 C3 H3 . . 120.300000 ?
C4 C3 H3 . . 120.300000 ?
C3 C4 C5 . . 119.2(5) ?
C3 C4 H4 . . 120.400000 ?
C5 C4 H4 . . 120.400000 ?
C6 C5 C4 . . 118.7(4) ?
C6 C5 H5 . . 120.700000 ?
C4 C5 H5 . . 120.700000 ?
N1 C6 C5 . . 122.7(4) ?
N1 C6 C7 . . 115.2(3) ?
C5 C6 C7 . . 122.1(3) ?
N2 C7 C6 . . 110.0(3) ?
N2 C7 H7A . . 109.700000 ?
C6 C7 H7A . . 109.700000 ?
N2 C7 H7B . . 109.700000 ?
C6 C7 H7B . . 109.700000 ?
H7A C7 H7B . . 108.200000 ?
N2 C8 C9 . . 110.7(3) ?
N2 C8 H8A . . 109.500000 ?
C9 C8 H8A . . 109.500000 ?
N2 C8 H8B . . 109.500000 ?
C9 C8 H8B . . 109.500000 ?
H8A C8 H8B . . 108.100000 ?
N3 C9 C10 . . 121.4(4) ?
N3 C9 C8 . . 115.9(4) ?
C10 C9 C8 . . 122.7(4) ?
C9 C10 C11 . . 119.3(4) ?
C9 C10 H10 . . 120.400000 ?
C11 C10 H10 . . 120.400000 ?
C12 C11 C10 . . 119.4(5) ?
C12 C11 H11 . . 120.300000 ?
C10 C11 H11 . . 120.300000 ?
C13 C12 C11 . . 118.4(4) ?
C13 C12 H12 . . 120.800000 ?
C11 C12 H12 . . 120.800000 ?
N3 C13 C12 . . 122.9(4) ?
N3 C13 H13 . . 118.600000 ?
C12 C13 H13 . . 118.600000 ?
N4 C14 C15 . . 179.3(5) ?
C14 C15 H15A . . 109.500000 ?
C14 C15 H15B . . 109.500000 ?
H15A C15 H15B . . 109.500000 ?
C14 C15 H15C . . 109.500000 ?
H15A C15 H15C . . 109.500000 ?
H15B C15 H15C . . 109.500000 ?
N5 C16 C17 . . 179.7(5) ?
C16 C17 H17A . . 109.500000 ?
C16 C17 H17B . . 109.500000 ?
H17A C17 H17B . . 109.500000 ?
C16 C17 H17C . . 109.500000 ?
H17A C17 H17C . . 109.500000 ?
H17B C17 H17C . . 109.500000 ?
C21 C20 C29 . . 120.000000 ?
C21 C20 N6 . . 118.9(3) ?
C29 C20 N6 . . 121.0(3) ?
C20 C21 C22 . . 120.000000 ?
C20 C21 H21 . . 120.000000 ?
C22 C21 H21 . . 120.000000 ?
C21 C22 C23 . . 120.000000 ?
C21 C22 H22 . . 120.000000 ?
C23 C22 H22 . . 120.000000 ?
C24 C23 C22 . . 120.000000 ?
C24 C23 H23 . . 120.000000 ?
C22 C23 H23 . . 120.000000 ?
C29 C24 C23 . . 120.000000 ?
C29 C24 C25 . . 120.000000 ?
C23 C24 C25 . . 120.000000 ?
C24 C29 C28 . . 120.000000 ?
C24 C29 C20 . . 120.000000 ?
C28 C29 C20 . . 120.000000 ?
C27 C28 C29 . . 120.000000 ?
C27 C28 H28 . . 120.000000 ?
C29 C28 H28 . . 120.000000 ?
C26 C27 C28 . . 120.000000 ?
C26 C27 H27 . . 120.000000 ?
C28 C27 H27 . . 120.000000 ?
C27 C26 C25 . . 120.000000 ?
C27 C26 H26 . . 120.000000 ?
C25 C26 H26 . . 120.000000 ?
C26 C25 C24 . . 120.000000 ?
C26 C25 H25 . . 120.000000 ?
C24 C25 H25 . . 120.000000 ?
C21' C20' C29' . . 120.000000 ?
C21' C20' N6' . . 116.0(6) ?
C29' C20' N6' . . 123.8(6) ?
C22' C21' C20' . . 120.000000 ?
C22' C21' H21' . . 120.000000 ?
C20' C21' H21' . . 120.000000 ?
C21' C22' C23' . . 120.000000 ?
C21' C22' H22' . . 120.000000 ?
C23' C22' H22' . . 120.000000 ?
C24' C23' C22' . . 120.000000 ?
C24' C23' H23' . . 120.000000 ?
C22' C23' H23' . . 120.000000 ?
C29' C24' C23' . . 120.000000 ?
C29' C24' C25' . . 120.000000 ?
C23' C24' C25' . . 120.000000 ?
C24' C29' C28' . . 120.000000 ?
C24' C29' C20' . . 120.000000 ?
C28' C29' C20' . . 120.000000 ?
C27' C28' C29' . . 120.000000 ?
C27' C28' H28' . . 120.000000 ?
C29' C28' H28' . . 120.000000 ?
C28' C27' C26' . . 120.000000 ?
C28' C27' H27' . . 120.000000 ?
C26' C27' H27' . . 120.000000 ?
C27' C26' C25' . . 120.000000 ?
C27' C26' H26' . . 120.000000 ?
C25' C26' H26' . . 120.000000 ?
C26' C25' C24' . . 120.000000 ?
C26' C25' H25' . . 120.000000 ?
C24' C25' H25' . . 120.000000 ?
N2 C18 C19 . . 112.4(3) ?
N2 C18 H18A . . 109.100000 ?
C19 C18 H18A . . 109.100000 ?
N2 C18 H18B . . 109.100000 ?
C19 C18 H18B . . 109.100000 ?
H18A C18 H18B . . 107.900000 ?
O1 C19 N6 . . 126.0(4) ?
O1 C19 N6' . . 112.1(5) ?
O1 C19 C18 . . 122.0(3) ?
N6 C19 C18 . . 111.2(4) ?
N6' C19 C18 . . 119.3(5) ?
O5R Cl1R O4R . . 110.8(4) ?
O5R Cl1R O3R . . 109.9(3) ?
O4R Cl1R O3R . . 107.9(3) ?
O5R Cl1R O2R . . 111.3(3) ?
O4R Cl1R O2R . . 109.1(3) ?
O3R Cl1R O2R . . 107.8(3) ?
O2' Cl1' O4' . . 110.4(14) ?
O2' Cl1' O3' . . 116.1(16) ?
O4' Cl1' O3' . . 106.0(14) ?
O2' Cl1' O5' . . 107.7(12) ?
O4' Cl1' O5' . . 104.1(13) ?
O3' Cl1' O5' . . 111.9(14) ?
O3S Cl1S O2S . . 115.0(5) ?
O3S Cl1S O5S . . 115.7(6) ?
O2S Cl1S O5S . . 126.4(6) ?
O3S Cl1S O4S . . 91.4(6) ?
O2S Cl1S O4S . . 98.5(5) ?
O5S Cl1S O4S . . 96.2(6) ?
O2" Cl1" O3" . . 89.0(9) ?
O2" Cl1" O4" . . 93.3(9) ?
O3" Cl1" O4" . . 93.7(11) ?
O2" Cl1" O5" . . 96.9(11) ?
O3" Cl1" O5" . . 169.9(12) ?
O4" Cl1" O5" . . 94.1(9) ?

loop_
_geom_bond_atom_site_label_1
_geom_bond_atom_site_label_2
_geom_bond_site_symmetry_2
_geom_bond_distance
_geom_bond_publ_flag
Ni1 N5 . 2.028(3) ?
Ni1 N1 . 2.056(4) ?
Ni1 O1 . 2.066(3) ?
Ni1 N3 . 2.075(4) ?
Ni1 N4 . 2.089(3) ?
Ni1 N2 . 2.090(3) ?
O1 C19 . 1.239(5) ?
N1 C2 . 1.351(6) ?
N1 C6 . 1.355(5) ?
N2 C18 . 1.474(5) ?
N2 C7 . 1.484(4) ?
N2 C8 . 1.487(6) ?
N3 C9 . 1.343(5) ?
N3 C13 . 1.351(5) ?
N4 C14 . 1.130(5) ?
N5 C16 . 1.136(5) ?
N6 C19 . 1.372(6) ?
N6 C20 . 1.427(5) ?
N6 H6A . 0.880000 ?
N6' C19 . 1.422(9) ?
N6' C20' . 1.452(11) ?
N6' H6B . 0.880000 ?
C2 C3 . 1.353(8) ?
C2 H2 . 0.950000 ?
C3 C4 . 1.378(8) ?
C3 H3 . 0.950000 ?
C4 C5 . 1.379(7) ?
C4 H4 . 0.950000 ?
C5 C6 . 1.366(6) ?
C5 H5 . 0.950000 ?
C6 C7 . 1.504(5) ?
C7 H7A . 0.990000 ?
C7 H7B . 0.990000 ?
C8 C9 . 1.503(5) ?
C8 H8A . 0.990000 ?
C8 H8B . 0.990000 ?
C9 C10 . 1.377(6) ?
C10 C11 . 1.387(6) ?
C10 H10 . 0.950000 ?
C11 C12 . 1.377(7) ?
C11 H11 . 0.950000 ?
C12 C13 . 1.368(7) ?
C12 H12 . 0.950000 ?
C13 H13 . 0.950000 ?
C14 C15 . 1.462(5) ?
C15 H15A . 0.980000 ?
C15 H15B . 0.980000 ?
C15 H15C . 0.980000 ?
C16 C17 . 1.456(5) ?
C17 H17A . 0.980000 ?
C17 H17B . 0.980000 ?
C17 H17C . 0.980000 ?
C20 C21 . 1.390000 ?
C20 C29 . 1.390000 ?
C21 C22 . 1.390000 ?
C21 H21 . 0.950000 ?
C22 C23 . 1.390000 ?
C22 H22 . 0.950000 ?
C23 C24 . 1.390000 ?
C23 H23 . 0.950000 ?
C24 C29 . 1.390000 ?
C24 C25 . 1.390000 ?
C29 C28 . 1.390000 ?
C28 C27 . 1.390000 ?
C28 H28 . 0.950000 ?
C27 C26 . 1.390000 ?
C27 H27 . 0.950000 ?
C26 C25 . 1.390000 ?
C26 H26 . 0.950000 ?
C25 H25 . 0.950000 ?
C20' C21' . 1.390000 ?
C20' C29' . 1.390000 ?
C21' C22' . 1.390000 ?
C21' H21' . 0.950000 ?
C22' C23' . 1.390000 ?
C22' H22' . 0.950000 ?
C23' C24' . 1.390000 ?
C23' H23' . 0.950000 ?
C24' C29' . 1.390000 ?
C24' C25' . 1.390000 ?
C29' C28' . 1.390000 ?
C28' C27' . 1.390000 ?
C28' H28' . 0.950000 ?
C27' C26' . 1.390000 ?
C27' H27' . 0.950000 ?
C26' C25' . 1.390000 ?
C26' H26' . 0.950000 ?
C25' H25' . 0.950000 ?
C18 C19 . 1.501(5) ?
C18 H18A . 0.990000 ?
C18 H18B . 0.990000 ?
Cl1R O5R . 1.411(5) ?
Cl1R O4R . 1.444(5) ?
Cl1R O3R . 1.446(4) ?
Cl1R O2R . 1.450(5) ?
Cl1' O2' . 1.40(2) ?
Cl1' O4' . 1.425(17) ?
Cl1' O3' . 1.49(3) ?
Cl1' O5' . 1.495(19) ?
Cl1S O3S . 1.352(6) ?
Cl1S O2S . 1.384(6) ?
Cl1S O5S . 1.440(7) ?
Cl1S O4S . 1.508(9) ?
Cl1" O2" . 1.399(14) ?
Cl1" O3" . 1.51(2) ?
Cl1" O4" . 1.588(17) ?
Cl1" O5" . 1.673(13) ?

loop_
_geom_torsion_atom_site_label_1
_geom_torsion_atom_site_label_2
_geom_torsion_atom_site_label_3
_geom_torsion_atom_site_label_4
_geom_torsion_site_symmetry_1
_geom_torsion_site_symmetry_2
_geom_torsion_site_symmetry_3
_geom_torsion_site_symmetry_4
_geom_torsion
_geom_torsion_publ_flag
C6 N1 C2 C3 . . . . 0.9(7) ?
Ni1 N1 C2 C3 . . . . -177.5(4) ?
N1 C2 C3 C4 . . . . 1.0(8) ?
C2 C3 C4 C5 . . . . -2.3(8) ?
C3 C4 C5 C6 . . . . 1.8(7) ?
C2 N1 C6 C5 . . . . -1.4(5) ?
Ni1 N1 C6 C5 . . . . 177.2(3) ?
C2 N1 C6 C7 . . . . -179.9(3) ?
Ni1 N1 C6 C7 . . . . -1.2(4) ?
C4 C5 C6 N1 . . . . 0.1(6) ?
C4 C5 C6 C7 . . . . 178.4(4) ?
C18 N2 C7 C6 . . . . -77.3(4) ?
C8 N2 C7 C6 . . . . 155.7(3) ?
Ni1 N2 C7 C6 . . . . 40.5(3) ?
N1 C6 C7 N2 . . . . -27.2(4) ?
C5 C6 C7 N2 . . . . 154.4(3) ?
C18 N2 C8 C9 . . . . 79.8(4) ?
C7 N2 C8 C9 . . . . -153.6(3) ?
Ni1 N2 C8 C9 . . . . -38.3(4) ?
C13 N3 C9 C10 . . . . -2.1(6) ?
Ni1 N3 C9 C10 . . . . 171.8(4) ?
C13 N3 C9 C8 . . . . 175.6(4) ?
Ni1 N3 C9 C8 . . . . -10.5(5) ?
N2 C8 C9 N3 . . . . 33.9(6) ?
N2 C8 C9 C10 . . . . -148.4(4) ?
N3 C9 C10 C11 . . . . 2.6(7) ?
C8 C9 C10 C11 . . . . -175.0(5) ?
C9 C10 C11 C12 . . . . -1.1(7) ?
C10 C11 C12 C13 . . . . -0.8(6) ?
C9 N3 C13 C12 . . . . 0.1(5) ?
Ni1 N3 C13 C12 . . . . -172.7(3) ?
C11 C12 C13 N3 . . . . 1.3(6) ?
C19 N6 C20 C21 . . . . 125.5(5) ?
C19 N6 C20 C29 . . . . -57.2(6) ?
C29 C20 C21 C22 . . . . 0.000000 ?
N6 C20 C21 C22 . . . . 177.3(3) ?
C20 C21 C22 C23 . . . . 0.000000 ?
C21 C22 C23 C24 . . . . 0.000000 ?
C22 C23 C24 C29 . . . . 0.000000 ?
C22 C23 C24 C25 . . . . 180.000000 ?
C23 C24 C29 C28 . . . . 180.000000 ?
C25 C24 C29 C28 . . . . 0.000000 ?
C23 C24 C29 C20 . . . . 0.000000 ?
C25 C24 C29 C20 . . . . 180.000000 ?
C21 C20 C29 C24 . . . . 0.000000 ?
N6 C20 C29 C24 . . . . -177.2(3) ?
C21 C20 C29 C28 . . . . 180.000000 ?
N6 C20 C29 C28 . . . . 2.8(3) ?
C24 C29 C28 C27 . . . . 0.000000 ?
C20 C29 C28 C27 . . . . 180.000000 ?
C29 C28 C27 C26 . . . . 0.000000 ?
C28 C27 C26 C25 . . . . 0.000000 ?
C27 C26 C25 C24 . . . . 0.000000 ?
C29 C24 C25 C26 . . . . 0.000000 ?
C23 C24 C25 C26 . . . . 180.000000 ?
C19 N6' C20' C21' . . . . -90.3(12) ?
C19 N6' C20' C29' . . . . 95.6(12) ?
C29' C20' C21' C22' . . . . 0.000000 ?
N6' C20' C21' C22' . . . . -174.3(7) ?
C20' C21' C22' C23' . . . . 0.000000 ?
C21' C22' C23' C24' . . . . 0.000000 ?
C22' C23' C24' C29' . . . . 0.000000 ?
C22' C23' C24' C25' . . . . 180.000000 ?
C23' C24' C29' C28' . . . . 180.000000 ?
C25' C24' C29' C28' . . . . 0.000000 ?
C23' C24' C29' C20' . . . . 0.000000 ?
C25' C24' C29' C20' . . . . 180.000000 ?
C21' C20' C29' C24' . . . . 0.000000 ?
N6' C20' C29' C24' . . . . 173.9(8) ?
C21' C20' C29' C28' . . . . 180.000000 ?
N6' C20' C29' C28' . . . . -6.1(8) ?
C24' C29' C28' C27' . . . . 0.000000 ?
C20' C29' C28' C27' . . . . 180.000000 ?
C29' C28' C27' C26' . . . . 0.000000 ?
C28' C27' C26' C25' . . . . 0.000000 ?
C27' C26' C25' C24' . . . . 0.000000 ?
C29' C24' C25' C26' . . . . 0.000000 ?
C23' C24' C25' C26' . . . . 180.000000 ?
C7 N2 C18 C19 . . . . 126.9(4) ?
C8 N2 C18 C19 . . . . -105.7(5) ?
Ni1 N2 C18 C19 . . . . 10.8(5) ?
Ni1 O1 C19 N6 . . . . -161.8(6) ?
Ni1 O1 C19 N6' . . . . 158.6(6) ?
Ni1 O1 C19 C18 . . . . 7.4(7) ?
C20 N6 C19 O1 . . . . -15.0(10) ?
C20 N6 C19 C18 . . . . 174.8(5) ?
C20' N6' C19 O1 . . . . 22.1(15) ?
C20' N6' C19 C18 . . . . 174.2(9) ?
N2 C18 C19 O1 . . . . -12.8(8) ?
N2 C18 C19 N6 . . . . 157.8(5) ?
N2 C18 C19 N6' . . . . -162.1(7) ?
